data_3500134
loop_
_publ_author_name
'Thierry Maris'

_publ_section_references
;

Bourhis, L.J., Dolomanov, O.V., Gildea, R.J., Howard, J.A.K., Puschmann, H.
 (2015). Acta Cryst. A71, 59-75.

Bruker      (2021). <i>APEX4</i>. Bruker AXS Inc., Madison,
Wisconsin, USA

Bruker      (2020). <i>SAINT</i>. Bruker AXS Inc., Madison,
Wisconsin, USA

Dolomanov, O.V., Bourhis, L.J., Gildea, R.J, Howard, J.A.K. & Puschmann, H.
 (2009), J. Appl. Cryst. 42, 339-341.

Kleemiss, F., Dolomanov, O.V., Bodensteiner, M., Peyerimhoff, N., Midgley, M.,
Bourhis, L.J., Genoni, A., Malaspina, L.A., Jayatilaka, D., Spencer, J.L.,
White, F., Grundkoetter-Stock, B, Steinhauer, S., Lentz, D., Puschmann, H.,
Grabowsky, S. (2021), Chem. Sci., 12, 1675-1692.

Krause, L., Herbst-Irmer, R., Sheldrick, G. M. & Stalke, D. (2015). <i>J. Appl.
Cryst.</i> <b>48</b>, 3--10.

Sheldrick, G. M. (2015). <i>Acta Cryst.</i> A<b>71</b>, 3--8.

;
_publ_section_title
;
 Hexane-1,6-diammonium dichloride at 100 K Refinement using NoSpherA2, an
 implementation of NOn-SPHERical Atom-form-factors in Olex2
;
_journal_name_full 'Personal communication to COD'
_journal_year 2023
_chemical_formula_moiety 'C6 H18 N2, 2(Cl)'
_chemical_formula_sum 'C6 H18 Cl2 N2'
_chemical_formula_weight 189.128
_chemical_name_common 'Hexane-1,6-diammonium dichloride'
_space_group_crystal_system monoclinic
_space_group_IT_number 14
_space_group_name_Hall '-P 2ybc'
_space_group_name_H-M_alt 'P 1 21/c 1'
_symmetry_Int_Tables_number 14
_audit_creation_date 2022-07-28
_audit_creation_method
;
Olex2 1.5
(compiled 2022.04.07 svn.rca3783a0 for OlexSys, GUI svn.r6498)
;
_cell_angle_alpha 90
_cell_angle_beta 90.534(2)
_cell_angle_gamma 90
_cell_formula_units_Z 4
_cell_length_a 4.5560(3)
_cell_length_b 14.1107(9)
_cell_length_c 15.5164(10)
_cell_measurement_reflns_used 9996
_cell_measurement_temperature 100
_cell_measurement_theta_max 78.882
_cell_measurement_theta_min 2.478
_cell_volume 997.48(11)
_computing_cell_refinement
;
SAINT (2020) V8.40B; Integration Software for Single Crystal Data.
Bruker AXS Inc., Madison, WI 53719-1173.
;
_computing_data_collection
;
APEX 3 (2019) Bruker AXS Inc., Madison, WI 53719-1173.
;
_computing_data_reduction
;
SAINT (2020) V8.40B; Integration Software for Single Crystal Data.
Bruker AXS Inc., Madison, WI 53719-1173.
;
_computing_molecular_graphics 'Olex2 1.5 (Dolomanov et al., 2009)'
_computing_publication_material 'Olex2 1.5 (Dolomanov et al., 2009)'
_computing_structure_refinement 'olex2.refine 1.5 (Bourhis et al., 2015)'
_computing_structure_solution 'XT  (Sheldrick, 2015)'
_diffrn_ambient_temperature 100
_diffrn_detector 'CMOS Area detector'
_diffrn_detector_area_resol_mean 10.42
_diffrn_detector_type 'Bruker CMOS Photon III '
_diffrn_measured_fraction_theta_full 1.0000
_diffrn_measured_fraction_theta_max 0.9921
_diffrn_measurement_device 'k-geometry diffractometer'
_diffrn_measurement_device_type 'Bruker Venture Metaljet'
_diffrn_measurement_method '\w and \f scans'
_diffrn_radiation_collimation 'Focusing mirrors'
_diffrn_radiation_monochromator 'Helios MX Mirror Optics'
_diffrn_radiation_probe x-ray
_diffrn_radiation_type 'Ga K\a'
_diffrn_radiation_wavelength 1.34139
_diffrn_reflns_av_R_equivalents 0.0392
_diffrn_reflns_av_unetI/netI 0.0271
_diffrn_reflns_Laue_measured_fraction_full 1.0000
_diffrn_reflns_Laue_measured_fraction_max 0.9921
_diffrn_reflns_limit_h_max 6
_diffrn_reflns_limit_h_min -6
_diffrn_reflns_limit_k_max 20
_diffrn_reflns_limit_k_min -16
_diffrn_reflns_limit_l_max 22
_diffrn_reflns_limit_l_min -22
_diffrn_reflns_number 30652
_diffrn_reflns_point_group_measured_fraction_full 1.0000
_diffrn_reflns_point_group_measured_fraction_max 0.9921
_diffrn_reflns_theta_full 53.5942
_diffrn_reflns_theta_max 79.06
_diffrn_reflns_theta_min 3.68
_diffrn_source 'Metal Jet'
_diffrn_source_current 2.86
_diffrn_source_power 0.199370
_diffrn_source_target Ga
_diffrn_source_type 'Gallium Liquid Metal Jet Source'
_diffrn_source_voltage 69.71
_exptl_absorpt_coefficient_mu 3.568
_exptl_absorpt_correction_T_max 0.7542
_exptl_absorpt_correction_T_min 0.6289
_exptl_absorpt_correction_type multi-scan
_exptl_absorpt_process_details
;
SADABS-2016/2 (Bruker,2016/2) was used for absorption correction.
wR2(int) was 0.1331 before and 0.0797 after correction.
The Ratio of minimum to maximum transmission is 0.8339.
The \l/2 correction factor is Not present.
;
_exptl_crystal_colour 'clear light colourless'
_exptl_crystal_colour_lustre clear
_exptl_crystal_colour_modifier light
_exptl_crystal_colour_primary colourless
_exptl_crystal_density_diffrn 1.259
_exptl_crystal_description Block
_exptl_crystal_F_000 411.215
_exptl_crystal_size_max 0.2
_exptl_crystal_size_mid 0.18
_exptl_crystal_size_min 0.16
_exptl_special_details
;
X-ray crystallographic data for I were collected from a single crystal
sample, which was mounted on a loop fiber. Data were collected using
a Bruker Venture diffractometer equipped with a Photon III CMOS Detector,
a Helios MX optics and a Kappa goniometer. The crystal-to-detector distance 
was 4.0 cm, and the data collection was carried out in 1024 x 1024 pixel mode.
;
_refine_diff_density_max 0.3507
_refine_diff_density_min -0.3613
_refine_diff_density_rms 0.0582
_refine_ls_d_res_high 0.6831
_refine_ls_d_res_low 10.4392
_refine_ls_goodness_of_fit_ref 1.0623
_refine_ls_hydrogen_treatment refall
_refine_ls_matrix_type full
_refine_ls_number_constraints 0
_refine_ls_number_parameters 253
_refine_ls_number_reflns 3267
_refine_ls_number_restraints 0
_refine_ls_restrained_S_all 1.0623
_refine_ls_R_factor_all 0.0221
_refine_ls_R_factor_gt 0.0219
_refine_ls_shift/su_max 0.0004
_refine_ls_shift/su_mean 0.0001
_refine_ls_structure_factor_coef Fsqd
_refine_ls_weighting_details 'w=1/[\s^2^(Fo^2^)+(0.0279P)^2^+0.1802P] where P=(Fo^2^+2Fc^2^)/3'
_refine_ls_weighting_scheme calc
_refine_ls_wR_factor_gt 0.0554
_refine_ls_wR_factor_ref 0.0556
_refine_special_details
;
Refinement using NoSpherA2, an implementation of
NOn-SPHERical Atom-form-factors in Olex2.
Please cite:
F. Kleemiss et al. Chem. Sci. DOI 10.1039/D0SC05526C - 2021
NoSpherA2 implementation of HAR makes use of
tailor-made aspherical atomic form factors calculated
on-the-fly from a Hirshfeld-partitioned electron density (ED) - not from
spherical-atom form factors.

The ED is calculated from a gaussian basis set single determinant SCF
wavefunction - either Hartree-Fock or DFT using selected funtionals
 - for a fragment of the crystal.
This fragment can be embedded in an electrostatic crystal field by 
employing cluster charges or modelled using implicit solvation models, 
depending on the software used.
The following options were used:
   SOFTWARE:       ORCA
   PARTITIONING:   NoSpherA2
   INT ACCURACY:   High
   METHOD:         PBE
   BASIS SET:      def2-TZVP
   CHARGE:         0
   MULTIPLICITY:   1
   DATE:           2022-07-28_14-06-48
;
_reflns_Friedel_coverage 0.0
_reflns_limit_h_max 6
_reflns_limit_h_min -6
_reflns_limit_k_max 20
_reflns_limit_k_min 0
_reflns_limit_l_max 22
_reflns_limit_l_min 0
_reflns_number_gt 3218
_reflns_number_total 3267
_reflns_threshold_expression I>=2u(I)
_cod_data_source_file c6cl100k.cif
_cod_data_source_block c6cl100k
_cod_database_code 3500134

loop_
_space_group_symop_id
_space_group_symop_operation_xyz
1 x,y,z
2 -x,y+1/2,-z+1/2
3 -x,-y,-z
4 x,-y-1/2,z-1/2

loop_
_atom_site_label
_atom_site_type_symbol
_atom_site_fract_x
_atom_site_fract_y
_atom_site_fract_z
_atom_site_U_iso_or_equiv
_atom_site_adp_type
_atom_site_occupancy
_atom_site_refinement_flags_posn
N1 N 0.57000(13) 0.63056(5) 0.24500(4) 0.01944(11) Uani 1.000000 .
H1a H 0.471(3) 0.5994(11) 0.1934(9) 0.040(3) Uani 1.000000 .
H1b H 0.406(3) 0.6726(9) 0.2707(9) 0.031(3) Uani 1.000000 .
H1c H 0.726(3) 0.6764(10) 0.2269(9) 0.046(3) Uani 1.000000 .
N2 N 0.59779(13) 0.11630(4) 0.56707(4) 0.01760(11) Uani 1.000000 .
H2a H 0.717(3) 0.1431(9) 0.6165(9) 0.038(3) Uani 1.000000 .
H2b H 0.733(3) 0.0871(9) 0.5261(8) 0.041(3) Uani 1.000000 .
H2c H 0.471(3) 0.0640(9) 0.5875(9) 0.040(3) Uani 1.000000 .
C1 C 0.69932(15) 0.56139(5) 0.30702(5) 0.01968(13) Uani 1.000000 .
H1d H 0.804(3) 0.6036(8) 0.3580(7) 0.035(3) Uani 1.000000 .
H1e H 0.864(3) 0.5235(8) 0.2728(8) 0.041(3) Uani 1.000000 .
C2 C 0.47741(14) 0.49266(5) 0.34437(5) 0.01861(12) Uani 1.000000 .
H2d H 0.372(2) 0.4571(8) 0.2902(7) 0.030(3) Uani 1.000000 .
H2e H 0.310(2) 0.5331(8) 0.3801(8) 0.035(3) Uani 1.000000 .
C3 C 0.63627(14) 0.42212(5) 0.40321(4) 0.01802(12) Uani 1.000000 .
H3a H 0.743(3) 0.4583(7) 0.4572(7) 0.033(3) Uani 1.000000 .
H3b H 0.806(2) 0.3884(8) 0.3667(7) 0.035(3) Uani 1.000000 .
C4 C 0.43857(14) 0.34486(5) 0.43968(5) 0.01830(12) Uani 1.000000 .
H4a H 0.321(2) 0.3122(8) 0.3862(7) 0.031(3) Uani 1.000000 .
H4b H 0.272(3) 0.3777(8) 0.4822(8) 0.036(3) Uani 1.000000 .
C5 C 0.61476(14) 0.26996(5) 0.48890(5) 0.01768(12) Uani 1.000000 .
H5a H 0.734(2) 0.3020(8) 0.5408(7) 0.031(3) Uani 1.000000 .
H5b H 0.776(2) 0.2380(8) 0.4462(8) 0.037(3) Uani 1.000000 .
C6 C 0.42013(14) 0.19213(5) 0.52479(4) 0.01743(12) Uani 1.000000 .
H6a H 0.296(3) 0.1568(8) 0.4721(8) 0.035(3) Uani 1.000000 .
H6b H 0.270(3) 0.2207(9) 0.5759(8) 0.035(3) Uani 1.000000 .
Cl1 Cl 0.12082(3) 0.541556(10) 0.110937(10) 0.01671(5) Uani 1.000000 .
Cl2 Cl 0.07159(3) 0.778726(12) 0.280243(11) 0.02132(5) Uani 1.000000 .

loop_
_atom_site_aniso_label
_atom_site_aniso_U_11
_atom_site_aniso_U_22
_atom_site_aniso_U_33
_atom_site_aniso_U_12
_atom_site_aniso_U_13
_atom_site_aniso_U_23
N1 0.0176(3) 0.0197(3) 0.0209(3) -0.0020(2) -0.0040(2) 0.0023(2)
H1a 0.035(8) 0.050(9) 0.034(8) -0.005(7) -0.008(6) -0.011(7)
H1b 0.030(7) 0.022(7) 0.041(8) 0.010(6) 0.001(6) 0.006(6)
H1c 0.033(7) 0.050(9) 0.055(9) -0.008(7) 0.003(6) 0.020(7)
N2 0.0176(2) 0.0137(2) 0.0214(3) -0.0013(2) -0.0024(2) 0.0008(2)
H2a 0.036(7) 0.034(8) 0.043(8) -0.004(6) -0.016(6) 0.003(6)
H2b 0.035(7) 0.042(8) 0.047(8) 0.006(6) 0.016(6) 0.003(6)
H2c 0.043(8) 0.025(6) 0.052(9) -0.011(6) -0.001(6) -0.002(6)
C1 0.0155(3) 0.0219(3) 0.0217(3) -0.0008(2) -0.0025(2) 0.0049(2)
H1d 0.039(7) 0.039(7) 0.027(6) -0.010(6) -0.016(5) 0.005(5)
H1e 0.031(6) 0.035(7) 0.059(8) 0.015(5) 0.025(6) 0.001(6)
C2 0.0153(3) 0.0184(3) 0.0221(3) 0.0007(2) -0.0017(2) 0.0031(2)
H2d 0.027(6) 0.034(7) 0.029(6) -0.009(5) -0.016(5) -0.001(5)
H2e 0.025(6) 0.026(6) 0.054(8) 0.014(5) 0.014(6) 0.002(6)
C3 0.0160(3) 0.0163(3) 0.0217(3) 0.0010(2) -0.0018(2) 0.0028(2)
H3a 0.040(7) 0.029(6) 0.029(6) -0.001(5) -0.015(5) -0.005(5)
H3b 0.030(6) 0.034(7) 0.040(7) 0.010(5) 0.012(5) 0.007(5)
C4 0.0156(3) 0.0160(3) 0.0233(3) 0.0010(2) -0.0018(2) 0.0022(2)
H4a 0.035(6) 0.026(6) 0.032(6) 0.001(5) -0.015(5) 0.002(5)
H4b 0.036(7) 0.035(7) 0.036(7) 0.012(6) 0.012(5) 0.010(6)
C5 0.0147(3) 0.0142(3) 0.0240(3) -0.0001(2) -0.0020(2) 0.0020(2)
H5a 0.033(6) 0.030(6) 0.031(6) -0.012(5) -0.018(5) 0.005(5)
H5b 0.022(6) 0.034(7) 0.054(8) 0.001(5) 0.015(5) 0.004(6)
C6 0.0145(3) 0.0154(3) 0.0223(3) -0.0009(2) -0.0005(2) 0.0007(2)
H6a 0.030(6) 0.039(7) 0.036(7) -0.002(5) -0.017(5) 0.001(6)
H6b 0.026(7) 0.038(7) 0.042(8) 0.015(5) 0.011(6) -0.000(6)
Cl1 0.01622(8) 0.01557(8) 0.01832(8) 0.00018(4) -0.00163(5) -0.00125(4)
Cl2 0.01956(8) 0.01989(9) 0.02444(9) -0.00251(5) -0.00335(6) -0.00318(5)

loop_
_atom_type_symbol
_atom_type_scat_dispersion_real
_atom_type_scat_dispersion_imag
_atom_type_scat_source
_atom_type_scat_dispersion_source
C 0.01370 0.00670 'NoSpherA2: Chem.Sci. 2021, DOI:10.1039/D0SC05526C' custom
Cl 0.32810 0.54350 'NoSpherA2: Chem.Sci. 2021, DOI:10.1039/D0SC05526C' custom
H 0.00000 0.00000 'NoSpherA2: Chem.Sci. 2021, DOI:10.1039/D0SC05526C' custom
N 0.02410 0.01340 'NoSpherA2: Chem.Sci. 2021, DOI:10.1039/D0SC05526C' custom

loop_
_geom_angle_atom_site_label_1
_geom_angle_atom_site_label_2
_geom_angle_atom_site_label_3
_geom_angle
_geom_angle_site_symmetry_1
_geom_angle_site_symmetry_3
H1b N1 H1a 103.6(11) . .
H1c N1 H1a 111.6(12) . .
H1c N1 H1b 104.7(11) . .
C1 N1 H1a 113.3(9) . .
C1 N1 H1b 114.2(7) . .
C1 N1 H1c 109.1(8) . .
H2b N2 H2a 108.2(11) . .
H2c N2 H2a 110.4(11) . .
H2c N2 H2b 105.4(10) . .
C6 N2 H2a 110.6(7) . .
C6 N2 H2b 111.0(8) . .
C6 N2 H2c 111.1(8) . .
H1d C1 N1 106.1(6) . .
H1e C1 N1 106.5(7) . .
H1e C1 H1d 109.1(10) . .
C2 C1 N1 113.85(5) . .
C2 C1 H1d 111.1(6) . .
C2 C1 H1e 110.1(6) . .
H2d C2 C1 106.8(6) . .
H2e C2 C1 109.0(6) . .
H2e C2 H2d 109.0(9) . .
C3 C2 C1 109.29(5) . .
C3 C2 H2d 111.4(6) . .
C3 C2 H2e 111.2(6) . .
H3a C3 C2 111.1(6) . .
H3b C3 C2 108.2(6) . .
H3b C3 H3a 107.0(9) . .
C4 C3 C2 114.13(5) . .
C4 C3 H3a 108.1(6) . .
C4 C3 H3b 108.0(6) . .
H4a C4 C3 107.9(6) . .
H4b C4 C3 109.3(6) . .
H4b C4 H4a 107.3(9) . .
C5 C4 C3 111.74(5) . .
C5 C4 H4a 109.9(6) . .
C5 C4 H4b 110.5(6) . .
H5a C5 C4 110.2(6) . .
H5b C5 C4 109.6(7) . .
H5b C5 H5a 107.0(9) . .
C6 C5 C4 112.17(5) . .
C6 C5 H5a 109.0(6) . .
C6 C5 H5b 108.8(6) . .
C5 C6 N2 111.33(5) . .
H6a C6 N2 105.9(6) . .
H6a C6 C5 110.5(6) . .
H6b C6 N2 106.1(6) . .
H6b C6 C5 111.0(6) . .
H6b C6 H6a 111.8(9) . .

loop_
_geom_bond_atom_site_label_1
_geom_bond_atom_site_label_2
_geom_bond_distance
_geom_bond_site_symmetry_2
N1 H1a 1.015(13) .
N1 H1b 1.037(12) .
N1 H1c 1.003(12) .
N1 C1 1.4884(9) .
N2 H2a 1.009(13) .
N2 H2b 0.980(12) .
N2 H2c 0.991(12) .
N2 C6 1.4902(9) .
C1 H1d 1.097(11) .
C1 H1e 1.067(10) .
C1 C2 1.5197(10) .
C2 H2d 1.086(10) .
C2 H2e 1.106(10) .
C2 C3 1.5283(9) .
C3 H3a 1.092(10) .
C3 H3b 1.074(10) .
C3 C4 1.5264(10) .
C4 H4a 1.086(10) .
C4 H4b 1.112(11) .
C4 C5 1.5275(9) .
C5 H5a 1.068(10) .
C5 H5b 1.090(11) .
C5 C6 1.5204(9) .
C6 H6a 1.109(11) .
C6 H6b 1.127(11) .

loop_
_geom_torsion_atom_site_label_1
_geom_torsion_atom_site_label_2
_geom_torsion_atom_site_label_3
_geom_torsion_atom_site_label_4
_geom_torsion
_geom_torsion_site_symmetry_1
_geom_torsion_site_symmetry_2
_geom_torsion_site_symmetry_3
_geom_torsion_site_symmetry_4
N1 C1 C2 C3 177.09(6) . . . .
N2 C6 C5 C4 175.92(6) . . . .
C1 C2 C3 C4 -175.89(6) . . . .
C2 C3 C4 C5 173.13(6) . . . .
C3 C4 C5 C6 -179.45(6) . . . .

_cod_database_fobs_code 3500134
